data_4117762
loop_
_publ_author_name
'Yanchuan Zhao'
'Bing Gao'
'Jinbo Hu'

_publ_section_title
;
 From Olefination to Alkylation: In-Situ Halogenation of Julia-Kocienski
 Intermediates Leading to Formal Nucleophilic Iodo- and
 Bromodifluoromethylation of Carbonyl Compounds
;
_journal_name_full 'Journal of the American Chemical Society'
_journal_page_first 5790
_journal_page_last 5793
_journal_paper_doi 10.1021/ja301601b
_journal_volume 134
_journal_year 2012
_chemical_formula_sum 'C13 H8 Cl2 F2 I N O'
_chemical_formula_weight 430.00
_chemical_name_systematic
; 
 ? 
;
_space_group_IT_number 14
_symmetry_cell_setting monoclinic
_symmetry_space_group_name_Hall '-P 2yn'
_symmetry_space_group_name_H-M 'P 1 21/n 1'
_atom_sites_solution_hydrogens geom
_atom_sites_solution_primary direct
_atom_sites_solution_secondary difmap
_audit_creation_method SHELXL-97
_cell_angle_alpha 90.00
_cell_angle_beta 104.307(2)
_cell_angle_gamma 90.00
_cell_formula_units_Z 4
_cell_length_a 12.6090(12)
_cell_length_b 7.9649(7)
_cell_length_c 15.2476(14)
_cell_measurement_reflns_used 3418
_cell_measurement_temperature 293(2)
_cell_measurement_theta_max 54.914
_cell_measurement_theta_min 4.823
_cell_volume 1483.8(2)
_computing_cell_refinement 'Bruker SMART'
_computing_data_collection 'Bruker SMART'
_computing_data_reduction 'Bruker SHELXTL'
_computing_molecular_graphics 'Bruker SHELXTL'
_computing_publication_material 'Bruker SHELXTL'
_computing_structure_refinement 'SHELXL-97 (Sheldrick, 1997)'
_computing_structure_solution 'SHELXS-97 (Sheldrick, 1990)'
_diffrn_ambient_temperature 293(2)
_diffrn_measured_fraction_theta_full 0.997
_diffrn_measured_fraction_theta_max 0.997
_diffrn_measurement_device_type 'CCD area detector'
_diffrn_measurement_method 'phi and omega scans'
_diffrn_radiation_monochromator graphite
_diffrn_radiation_source 'fine-focus sealed tube'
_diffrn_radiation_type MoK\a
_diffrn_radiation_wavelength 0.71073
_diffrn_reflns_av_R_equivalents 0.0190
_diffrn_reflns_av_sigmaI/netI 0.0233
_diffrn_reflns_limit_h_max 15
_diffrn_reflns_limit_h_min -8
_diffrn_reflns_limit_k_max 9
_diffrn_reflns_limit_k_min -9
_diffrn_reflns_limit_l_max 18
_diffrn_reflns_limit_l_min -18
_diffrn_reflns_number 7739
_diffrn_reflns_theta_full 26.00
_diffrn_reflns_theta_max 26.00
_diffrn_reflns_theta_min 2.41
_exptl_absorpt_coefficient_mu 2.533
_exptl_absorpt_correction_T_max 1.00000
_exptl_absorpt_correction_T_min 0.66385
_exptl_absorpt_correction_type empirical
_exptl_absorpt_process_details sadabs
_exptl_crystal_colour green
_exptl_crystal_density_diffrn 1.925
_exptl_crystal_description prismatic
_exptl_crystal_F_000 824
_exptl_crystal_size_max 0.311
_exptl_crystal_size_mid 0.269
_exptl_crystal_size_min 0.125
_refine_diff_density_max 0.713
_refine_diff_density_min -0.252
_refine_diff_density_rms 0.065
_refine_ls_extinction_method none
_refine_ls_goodness_of_fit_ref 1.041
_refine_ls_hydrogen_treatment constr
_refine_ls_matrix_type full
_refine_ls_number_parameters 181
_refine_ls_number_reflns 2907
_refine_ls_number_restraints 0
_refine_ls_restrained_S_all 1.041
_refine_ls_R_factor_all 0.0331
_refine_ls_R_factor_gt 0.0272
_refine_ls_shift/su_max 0.001
_refine_ls_shift/su_mean 0.000
_refine_ls_structure_factor_coef Fsqd
_refine_ls_weighting_details 'calc w=1/[\s^2^(Fo^2^)+(0.0358P)^2^+0.3601P] where P=(Fo^2^+2Fc^2^)/3'
_refine_ls_weighting_scheme calc
_refine_ls_wR_factor_gt 0.0667
_refine_ls_wR_factor_ref 0.0696
_reflns_number_gt 2468
_reflns_number_total 2907
_reflns_threshold_expression >2sigma(I)
_cod_data_source_file ja301601b_si_002.cif
_cod_data_source_block cd211386
_cod_database_code 4117762

loop_
_symmetry_equiv_pos_as_xyz
'x, y, z'
'-x+1/2, y+1/2, -z+1/2'
'-x, -y, -z'
'x-1/2, -y-1/2, z-1/2'

loop_
_atom_site_label
_atom_site_type_symbol
_atom_site_fract_x
_atom_site_fract_y
_atom_site_fract_z
_atom_site_U_iso_or_equiv
_atom_site_adp_type
_atom_site_occupancy
_atom_site_symmetry_multiplicity
_atom_site_calc_flag
_atom_site_refinement_flags
I1 I 0.856459(18) 0.20307(2) 0.102621(13) 0.06754(10) Uani 1 1 d .
Cl1 Cl 1.09839(7) 1.11654(9) 0.41601(5) 0.0671(2) Uani 1 1 d .
Cl2 Cl 1.14607(6) 0.69560(9) 0.15667(5) 0.0639(2) Uani 1 1 d .
F1 F 0.87107(16) 0.3994(2) 0.26240(10) 0.0709(5) Uani 1 1 d .
F2 F 1.02765(14) 0.3703(2) 0.23119(12) 0.0720(5) Uani 1 1 d .
N1 N 0.8454(2) 0.7575(3) 0.00128(17) 0.0573(6) Uani 1 1 d .
O1 O 0.79776(14) 0.6015(2) 0.11253(11) 0.0491(4) Uani 1 1 d .
C1 C 0.9217(2) 0.4024(3) 0.19421(17) 0.0509(6) Uani 1 1 d .
C2 C 0.91193(19) 0.5734(3) 0.14888(16) 0.0438(5) Uani 1 1 d .
H2 H 0.9494 0.5717 0.0997 0.053 Uiso 1 1 calc R
C3 C 0.9598(2) 0.7108(3) 0.21535(16) 0.0421(5) Uani 1 1 d .
C4 C 0.8993(2) 0.7776(4) 0.27077(19) 0.0519(6) Uani 1 1 d .
H4 H 0.8291 0.7370 0.2666 0.062 Uiso 1 1 calc R
C5 C 0.9399(2) 0.9030(4) 0.33226(19) 0.0547(6) Uani 1 1 d .
H5 H 0.8981 0.9462 0.3694 0.066 Uiso 1 1 calc R
C6 C 1.0433(2) 0.9628(3) 0.33758(17) 0.0488(6) Uani 1 1 d .
C7 C 1.1058(2) 0.9009(3) 0.28278(18) 0.0494(6) Uani 1 1 d .
H7 H 1.1753 0.9437 0.2862 0.059 Uiso 1 1 calc R
C8 C 1.0638(2) 0.7747(3) 0.22282(17) 0.0432(5) Uani 1 1 d .
C9 C 0.7719(2) 0.7186(3) 0.04467(17) 0.0446(6) Uani 1 1 d .
C10 C 0.6684(2) 0.7862(3) 0.0278(2) 0.0536(7) Uani 1 1 d .
H10 H 0.6194 0.7553 0.0615 0.064 Uiso 1 1 calc R
C11 C 0.6406(2) 0.9020(4) -0.0414(2) 0.0619(7) Uani 1 1 d .
H11 H 0.5715 0.9507 -0.0556 0.074 Uiso 1 1 calc R
C12 C 0.7152(3) 0.9443(4) -0.08858(19) 0.0624(8) Uani 1 1 d .
H12 H 0.6978 1.0214 -0.1357 0.075 Uiso 1 1 calc R
C13 C 0.8154(3) 0.8716(4) -0.0654(2) 0.0676(8) Uani 1 1 d .
H13 H 0.8663 0.9023 -0.0974 0.081 Uiso 1 1 calc R

loop_
_atom_site_aniso_label
_atom_site_aniso_U_11
_atom_site_aniso_U_22
_atom_site_aniso_U_33
_atom_site_aniso_U_23
_atom_site_aniso_U_13
_atom_site_aniso_U_12
I1 0.08204(18) 0.04845(14) 0.06654(15) -0.00981(8) 0.00777(11) -0.00685(9)
Cl1 0.0792(5) 0.0517(4) 0.0646(4) -0.0096(3) 0.0066(4) -0.0093(4)
Cl2 0.0559(4) 0.0698(5) 0.0746(5) -0.0036(3) 0.0324(4) -0.0030(3)
F1 0.1081(14) 0.0583(10) 0.0518(9) 0.0031(7) 0.0303(9) -0.0166(9)
F2 0.0653(11) 0.0551(10) 0.0793(11) 0.0135(8) -0.0129(9) 0.0010(8)
N1 0.0552(14) 0.0615(14) 0.0548(13) 0.0148(11) 0.0130(11) 0.0025(11)
O1 0.0427(9) 0.0519(10) 0.0487(9) 0.0103(8) 0.0038(7) -0.0048(8)
C1 0.0576(16) 0.0474(14) 0.0443(13) 0.0016(11) 0.0061(12) -0.0050(12)
C2 0.0434(13) 0.0452(13) 0.0407(12) 0.0046(10) 0.0064(10) -0.0026(11)
C3 0.0407(13) 0.0416(13) 0.0431(13) 0.0061(10) 0.0089(10) 0.0012(10)
C4 0.0423(15) 0.0543(16) 0.0598(16) -0.0015(12) 0.0141(13) -0.0027(11)
C5 0.0522(16) 0.0529(16) 0.0604(16) -0.0069(13) 0.0166(13) 0.0006(12)
C6 0.0545(15) 0.0396(13) 0.0486(13) 0.0024(11) 0.0053(12) 0.0002(11)
C7 0.0426(14) 0.0453(14) 0.0586(15) 0.0066(12) 0.0091(12) -0.0067(11)
C8 0.0412(13) 0.0417(13) 0.0475(13) 0.0076(10) 0.0123(11) 0.0024(10)
C9 0.0492(15) 0.0356(13) 0.0430(13) 0.0000(10) 0.0004(11) -0.0064(10)
C10 0.0476(15) 0.0519(16) 0.0585(16) 0.0016(12) 0.0081(13) -0.0021(12)
C11 0.0563(17) 0.0497(16) 0.0697(18) -0.0004(14) -0.0032(14) 0.0045(13)
C12 0.072(2) 0.0479(16) 0.0577(16) 0.0084(13) -0.0023(15) -0.0029(14)
C13 0.074(2) 0.069(2) 0.0596(17) 0.0189(15) 0.0165(15) -0.0010(16)

loop_
_atom_type_symbol
_atom_type_description
_atom_type_scat_dispersion_real
_atom_type_scat_dispersion_imag
_atom_type_scat_source
C C 0.0033 0.0016 'International Tables Vol C Tables 4.2.6.8 and 6.1.1.4'
H H 0.0000 0.0000 'International Tables Vol C Tables 4.2.6.8 and 6.1.1.4'
N N 0.0061 0.0033 'International Tables Vol C Tables 4.2.6.8 and 6.1.1.4'
O O 0.0106 0.0060 'International Tables Vol C Tables 4.2.6.8 and 6.1.1.4'
F F 0.0171 0.0103 'International Tables Vol C Tables 4.2.6.8 and 6.1.1.4'
Cl Cl 0.1484 0.1585 'International Tables Vol C Tables 4.2.6.8 and 6.1.1.4'
I I -0.4742 1.8119 'International Tables Vol C Tables 4.2.6.8 and 6.1.1.4'

loop_
_geom_angle_atom_site_label_1
_geom_angle_atom_site_label_2
_geom_angle_atom_site_label_3
_geom_angle
C9 N1 C13 116.3(3)
C9 O1 C2 115.40(19)
F2 C1 F1 106.6(2)
F2 C1 C2 108.8(2)
F1 C1 C2 111.5(2)
F2 C1 I1 108.36(18)
F1 C1 I1 108.13(17)
C2 C1 I1 113.18(16)
O1 C2 C3 110.1(2)
O1 C2 C1 106.1(2)
C3 C2 C1 111.71(19)
O1 C2 H2 109.6
C3 C2 H2 109.6
C1 C2 H2 109.6
C4 C3 C8 117.6(2)
C4 C3 C2 120.1(2)
C8 C3 C2 122.3(2)
C3 C4 C5 121.9(3)
C3 C4 H4 119.0
C5 C4 H4 119.0
C6 C5 C4 118.7(3)
C6 C5 H5 120.7
C4 C5 H5 120.7
C5 C6 C7 121.3(2)
C5 C6 Cl1 120.0(2)
C7 C6 Cl1 118.8(2)
C6 C7 C8 118.8(2)
C6 C7 H7 120.6
C8 C7 H7 120.6
C7 C8 C3 121.7(2)
C7 C8 Cl2 117.7(2)
C3 C8 Cl2 120.6(2)
N1 C9 O1 118.6(2)
N1 C9 C10 124.9(2)
O1 C9 C10 116.5(2)
C9 C10 C11 117.1(3)
C9 C10 H10 121.4
C11 C10 H10 121.4
C12 C11 C10 119.5(3)
C12 C11 H11 120.3
C10 C11 H11 120.3
C13 C12 C11 118.6(3)
C13 C12 H12 120.7
C11 C12 H12 120.7
N1 C13 C12 123.7(3)
N1 C13 H13 118.1
C12 C13 H13 118.1

loop_
_geom_bond_atom_site_label_1
_geom_bond_atom_site_label_2
_geom_bond_distance
I1 C1 2.140(3)
Cl1 C6 1.732(3)
Cl2 C8 1.734(3)
F1 C1 1.348(3)
F2 C1 1.341(3)
N1 C9 1.302(4)
N1 C13 1.346(4)
O1 C9 1.371(3)
O1 C2 1.427(3)
C1 C2 1.518(3)
C2 C3 1.512(3)
C2 H2 0.9800
C3 C4 1.377(4)
C3 C8 1.385(4)
C4 C5 1.379(4)
C4 H4 0.9300
C5 C6 1.371(4)
C5 H5 0.9300
C6 C7 1.374(4)
C7 C8 1.374(4)
C7 H7 0.9300
C9 C10 1.375(4)
C10 C11 1.378(4)
C10 H10 0.9300
C11 C12 1.360(4)
C11 H11 0.9300
C12 C13 1.354(4)
C12 H12 0.9300
C13 H13 0.9300

loop_
_geom_torsion_atom_site_label_1
_geom_torsion_atom_site_label_2
_geom_torsion_atom_site_label_3
_geom_torsion_atom_site_label_4
_geom_torsion
C9 O1 C2 C3 79.6(2)
C9 O1 C2 C1 -159.3(2)
F2 C1 C2 O1 -178.94(19)
F1 C1 C2 O1 -61.7(2)
I1 C1 C2 O1 60.5(2)
F2 C1 C2 C3 -58.9(3)
F1 C1 C2 C3 58.4(3)
I1 C1 C2 C3 -179.44(16)
O1 C2 C3 C4 36.5(3)
C1 C2 C3 C4 -81.2(3)
O1 C2 C3 C8 -143.1(2)
C1 C2 C3 C8 99.2(3)
C8 C3 C4 C5 -0.4(4)
C2 C3 C4 C5 -180.0(2)
C3 C4 C5 C6 0.4(4)
C4 C5 C6 C7 0.4(4)
C4 C5 C6 Cl1 -178.3(2)
C5 C6 C7 C8 -1.1(4)
Cl1 C6 C7 C8 177.65(19)
C6 C7 C8 C3 1.1(4)
C6 C7 C8 Cl2 -178.4(2)
C4 C3 C8 C7 -0.4(4)
C2 C3 C8 C7 179.2(2)
C4 C3 C8 Cl2 179.1(2)
C2 C3 C8 Cl2 -1.3(3)
C13 N1 C9 O1 179.2(3)
C13 N1 C9 C10 -0.7(4)
C2 O1 C9 N1 19.6(3)
C2 O1 C9 C10 -160.5(2)
N1 C9 C10 C11 1.1(4)
O1 C9 C10 C11 -178.9(2)
C9 C10 C11 C12 -0.4(4)
C10 C11 C12 C13 -0.5(4)
C9 N1 C13 C12 -0.3(5)
C11 C12 C13 N1 0.9(5)
